data_4328913
loop_
_publ_author_name
'Hua Lin'
'Long-Hua Li'
'Ling Chen'

_publ_section_title
;
 Diverse Closed Cavities in Condensed Rare Earth Metal-Chalcogenide
 Matrixes: Cs[Lu7Q11] and (ClCs6)[RE21Q34] (RE = Dy, Ho; Q = S, Se, Te)
;
_journal_name_full 'Inorganic Chemistry'
_journal_page_first 4588
_journal_page_last 4596
_journal_paper_doi 10.1021/ic202494w
_journal_volume 51
_journal_year 2012
_chemical_formula_moiety 'Cl Cs6 Ho21 Te34'
_chemical_formula_sum 'Cl Cs6 Ho21 Te34'
_chemical_formula_weight 8634.84
_chemical_name_systematic
; 
 ? 
;
_space_group_IT_number 12
_symmetry_cell_setting monoclinic
_symmetry_space_group_name_Hall '-C 2y'
_symmetry_space_group_name_H-M 'C 1 2/m 1'
_atom_sites_solution_primary direct
_atom_sites_solution_secondary difmap
_audit_creation_method SHELXL-97
_cell_angle_alpha 90.00
_cell_angle_beta 128.629(3)
_cell_angle_gamma 90.00
_cell_formula_units_Z 2
_cell_length_a 18.779(2)
_cell_length_b 21.4864(15)
_cell_length_c 14.2957(15)
_cell_measurement_reflns_used 5877
_cell_measurement_temperature 293(2)
_cell_measurement_theta_max 27.4719
_cell_measurement_theta_min 2.1708
_cell_volume 4506.2(8)
_computing_cell_refinement 'CrystalClear (Rigaku Inc., 2007)'
_computing_data_collection 'CrystalClear (Rigaku Inc., 2007)'
_computing_data_reduction 'CrystalClear (Rigaku Inc., 2007)'
_computing_molecular_graphics 'Bruker SHELXTL'
_computing_publication_material 'Bruker SHELXTL'
_computing_structure_refinement 'SHELXL-97 (Sheldrick, 1997)'
_computing_structure_solution 'SHELXS-97 (Sheldrick, 1990)'
_diffrn_ambient_temperature 293(2)
_diffrn_detector_area_resol_mean 13.6612
_diffrn_measured_fraction_theta_full 0.996
_diffrn_measured_fraction_theta_max 0.996
_diffrn_measurement_device_type Mercury2
_diffrn_measurement_method CCD_Profile_fitting
_diffrn_radiation_monochromator graphite
_diffrn_radiation_source 'fine-focus sealed tube'
_diffrn_radiation_type MoK\a
_diffrn_radiation_wavelength 0.71073
_diffrn_reflns_av_R_equivalents 0.0645
_diffrn_reflns_av_sigmaI/netI 0.0829
_diffrn_reflns_limit_h_max 22
_diffrn_reflns_limit_h_min -22
_diffrn_reflns_limit_k_max 24
_diffrn_reflns_limit_k_min -25
_diffrn_reflns_limit_l_max 17
_diffrn_reflns_limit_l_min -15
_diffrn_reflns_number 14603
_diffrn_reflns_theta_full 25.00
_diffrn_reflns_theta_max 25.00
_diffrn_reflns_theta_min 2.78
_exptl_absorpt_coefficient_mu 31.402
_exptl_absorpt_correction_T_max 1.0000
_exptl_absorpt_correction_T_min 0.2858
_exptl_absorpt_correction_type multi-scan
_exptl_crystal_colour Black
_exptl_crystal_density_diffrn 6.364
_exptl_crystal_description Block
_exptl_crystal_F_000 7044
_exptl_crystal_size_max 0.3000
_exptl_crystal_size_mid 0.2000
_exptl_crystal_size_min 0.1000
_refine_diff_density_max 2.950
_refine_diff_density_min -2.646
_refine_diff_density_rms 0.542
_refine_ls_extinction_coef 0.000023(3)
_refine_ls_extinction_expression Fc^*^=kFc[1+0.001xFc^2^\l^3^/sin(2\q)]^-1/4^
_refine_ls_extinction_method SHELXL
_refine_ls_goodness_of_fit_ref 1.164
_refine_ls_matrix_type full
_refine_ls_number_parameters 154
_refine_ls_number_reflns 4067
_refine_ls_number_restraints 0
_refine_ls_restrained_S_all 1.164
_refine_ls_R_factor_all 0.0557
_refine_ls_R_factor_gt 0.0498
_refine_ls_shift/su_max 0.000
_refine_ls_shift/su_mean 0.000
_refine_ls_structure_factor_coef Fsqd
_refine_ls_weighting_details 'calc w=1/[\s^2^(Fo^2^)+(0.0428P)^2^+3.8849P] where P=(Fo^2^+2Fc^2^)/3'
_refine_ls_weighting_scheme calc
_refine_ls_wR_factor_gt 0.1190
_refine_ls_wR_factor_ref 0.1230
_reflns_number_gt 3712
_reflns_number_total 4067
_reflns_threshold_expression >2sigma(I)
_cod_data_source_file ic202494w_si_001_8.cif
_cod_data_source_block ClCs6Ho21Te34
_cod_original_cell_volume 4506.1(8)
_cod_database_code 4328913

loop_
_symmetry_equiv_pos_as_xyz
'x, y, z'
'-x, y, -z'
'x+1/2, y+1/2, z'
'-x+1/2, y+1/2, -z'
'-x, -y, -z'
'x, -y, z'
'-x+1/2, -y+1/2, -z'
'x+1/2, -y+1/2, z'

loop_
_atom_site_label
_atom_site_type_symbol
_atom_site_fract_x
_atom_site_fract_y
_atom_site_fract_z
_atom_site_U_iso_or_equiv
_atom_site_adp_type
_atom_site_occupancy
_atom_site_symmetry_multiplicity
_atom_site_calc_flag
_atom_site_refinement_flags
Cs1 Cs 0.42457(7) 0.38249(5) 0.27858(10) 0.0374(3) Uani 1 1 d .
Cs2 Cs 0.28193(10) 0.5000 0.42636(14) 0.0371(4) Uani 1 2 d S
Ho1 Ho 0.0000 0.30041(4) 0.0000 0.0141(2) Uani 1 2 d S
Ho2 Ho 0.25174(4) 0.20549(3) 0.25036(5) 0.01446(18) Uani 1 1 d .
Ho3 Ho 0.12938(4) 0.29804(3) 0.37816(5) 0.01348(18) Uani 1 1 d .
Ho4 Ho 0.0000 0.09728(4) 0.0000 0.0136(2) Uani 1 2 d S
Ho5 Ho 0.36906(4) 0.10150(3) 0.11110(5) 0.01463(18) Uani 1 1 d .
Ho6 Ho 0.5000 0.10221(4) 0.5000 0.0156(2) Uani 1 2 d S
Ho7 Ho 0.0000 0.5000 0.0000 0.0134(3) Uani 1 4 d S
Ho8 Ho 0.24416(6) 0.0000 0.25026(7) 0.0140(2) Uani 1 2 d S
Te1 Te 0.19120(8) 0.5000 0.07043(11) 0.0154(3) Uani 1 2 d S
Te2 Te 0.05920(8) 0.0000 0.19041(10) 0.0148(3) Uani 1 2 d S
Te3 Te 0.18734(5) 0.10050(4) 0.06534(8) 0.0134(2) Uani 1 1 d .
Te4 Te 0.18693(6) 0.29921(4) 0.06246(8) 0.0227(2) Uani 1 1 d .
Te5 Te 0.06397(6) 0.19923(4) 0.18796(7) 0.0135(2) Uani 1 1 d .
Te6 Te 0.43856(5) 0.19912(4) 0.31021(7) 0.0141(2) Uani 1 1 d .
Te7 Te 0.31622(5) 0.30348(4) 0.44201(7) 0.0151(2) Uani 1 1 d .
Te8 Te 0.31352(6) 0.10103(4) 0.43835(8) 0.0138(2) Uani 1 1 d .
Te9 Te 0.06110(5) 0.40095(4) 0.18924(7) 0.0133(2) Uani 1 1 d .
Te10 Te 0.43394(8) 0.0000 0.30950(10) 0.0125(3) Uani 1 2 d S
Cl1 Cl 0.5000 0.5000 0.5000 0.0388(19) Uani 1 4 d S

loop_
_atom_site_aniso_label
_atom_site_aniso_U_11
_atom_site_aniso_U_22
_atom_site_aniso_U_33
_atom_site_aniso_U_23
_atom_site_aniso_U_13
_atom_site_aniso_U_12
Cs1 0.0419(6) 0.0355(6) 0.0346(6) -0.0037(4) 0.0238(5) -0.0019(5)
Cs2 0.0331(8) 0.0389(9) 0.0399(9) 0.000 0.0231(7) 0.000
Ho1 0.0172(4) 0.0143(5) 0.0111(4) 0.000 0.0089(4) 0.000
Ho2 0.0163(3) 0.0148(3) 0.0125(3) 0.0009(2) 0.0090(3) 0.0013(2)
Ho3 0.0160(3) 0.0143(4) 0.0101(3) -0.0002(2) 0.0081(3) 0.0015(2)
Ho4 0.0146(4) 0.0127(5) 0.0125(4) 0.000 0.0079(4) 0.000
Ho5 0.0172(3) 0.0152(4) 0.0128(3) 0.0006(2) 0.0100(3) -0.0001(2)
Ho6 0.0172(4) 0.0167(5) 0.0120(5) 0.000 0.0087(4) 0.000
Ho7 0.0185(6) 0.0123(6) 0.0112(6) 0.000 0.0101(5) 0.000
Ho8 0.0164(4) 0.0126(5) 0.0116(5) 0.000 0.0079(4) 0.000
Te1 0.0185(6) 0.0152(6) 0.0139(6) 0.000 0.0107(5) 0.000
Te2 0.0174(6) 0.0144(7) 0.0130(6) 0.000 0.0097(5) 0.000
Te3 0.0132(4) 0.0153(5) 0.0121(4) 0.0005(3) 0.0082(4) 0.0001(3)
Te4 0.0211(5) 0.0243(5) 0.0222(5) 0.0120(4) 0.0134(4) 0.0046(4)
Te5 0.0179(4) 0.0125(5) 0.0110(4) -0.0022(3) 0.0095(4) -0.0013(3)
Te6 0.0141(4) 0.0149(5) 0.0134(5) 0.0001(3) 0.0087(4) -0.0005(3)
Te7 0.0169(5) 0.0151(5) 0.0132(4) -0.0001(3) 0.0094(4) -0.0001(3)
Te8 0.0180(4) 0.0126(5) 0.0110(4) -0.0022(3) 0.0090(4) -0.0010(3)
Te9 0.0160(4) 0.0127(5) 0.0103(5) 0.0020(3) 0.0078(4) 0.0001(3)
Te10 0.0168(6) 0.0115(6) 0.0083(6) 0.000 0.0074(5) 0.000
Cl1 0.034(4) 0.042(5) 0.037(5) 0.000 0.020(4) 0.000

loop_
_atom_type_symbol
_atom_type_description
_atom_type_scat_dispersion_real
_atom_type_scat_dispersion_imag
_atom_type_scat_source
Cs Cs -0.3680 2.1192 'International Tables Vol C Tables 4.2.6.8 and 6.1.1.4'
Ho Ho -0.2175 4.6783 'International Tables Vol C Tables 4.2.6.8 and 6.1.1.4'
Te Te -0.5308 1.6751 'International Tables Vol C Tables 4.2.6.8 and 6.1.1.4'
Cl Cl 0.1484 0.1585 'International Tables Vol C Tables 4.2.6.8 and 6.1.1.4'

loop_
_geom_angle_atom_site_label_1
_geom_angle_atom_site_label_2
_geom_angle_atom_site_label_3
_geom_angle
_geom_angle_site_symmetry_1
_geom_angle_site_symmetry_3
Cl1 Cs1 Te4 130.15(3) . .
Cl1 Cs1 Te6 129.82(3) . .
Te4 Cs1 Te6 66.31(2) . .
Cl1 Cs1 Te3 129.83(3) . 7
Te4 Cs1 Te3 66.78(3) . 7
Te6 Cs1 Te3 100.31(3) . 7
Cl1 Cs1 Te5 128.43(3) . 8
Te4 Cs1 Te5 101.42(3) . 8
Te6 Cs1 Te5 65.65(2) . 8
Te3 Cs1 Te5 65.52(2) 7 8
Cl1 Cs1 Te1 82.31(3) . .
Te4 Cs1 Te1 63.43(2) . .
Te6 Cs1 Te1 129.49(3) . .
Te3 Cs1 Te1 64.08(3) 7 .
Te5 Cs1 Te1 129.25(3) 8 .
Cl1 Cs1 Te7 82.10(2) . 2_656
Te4 Cs1 Te7 128.74(3) . 2_656
Te6 Cs1 Te7 62.73(2) . 2_656
Te3 Cs1 Te7 127.34(3) 7 2_656
Te5 Cs1 Te7 62.11(2) 8 2_656
Te1 Cs1 Te7 164.41(3) . 2_656
Cl1 Cs1 Te2 82.18(3) . 3
Te4 Cs1 Te2 128.78(3) . 3
Te6 Cs1 Te2 127.71(3) . 3
Te3 Cs1 Te2 62.32(2) 7 3
Te5 Cs1 Te2 62.31(2) 8 3
Te1 Cs1 Te2 89.08(3) . 3
Te7 Cs1 Te2 88.40(3) 2_656 3
Cl1 Cs1 Te7 81.83(3) . .
Te4 Cs1 Te7 63.66(2) . .
Te6 Cs1 Te7 64.15(2) . .
Te3 Cs1 Te7 130.17(3) 7 .
Te5 Cs1 Te7 129.36(3) 8 .
Te1 Cs1 Te7 89.09(3) . .
Te7 Cs1 Te7 89.11(3) 2_656 .
Te2 Cs1 Te7 164.01(3) 3 .
Cl1 Cs1 Ho5 120.52(3) . 7
Te4 Cs1 Ho5 37.365(17) . 7
Te6 Cs1 Ho5 98.61(3) . 7
Te3 Cs1 Ho5 39.097(17) 7 7
Te5 Cs1 Ho5 99.54(3) 8 7
Te1 Cs1 Ho5 38.212(17) . 7
Te7 Cs1 Ho5 157.38(3) 2_656 7
Te2 Cs1 Ho5 94.44(3) 3 7
Te7 Cs1 Ho5 93.92(3) . 7
Cl1 Cs1 Ho2 120.11(3) . .
Te4 Cs1 Ho2 37.362(17) . .
Te6 Cs1 Ho2 38.903(17) . .
Te3 Cs1 Ho2 99.17(3) 7 .
Te5 Cs1 Ho2 99.72(3) 8 .
Te1 Cs1 Ho2 93.64(2) . .
Te7 Cs1 Ho2 94.52(3) 2_656 .
Te2 Cs1 Ho2 157.71(3) 3 .
Te7 Cs1 Ho2 38.281(16) . .
Ho5 Cs1 Ho2 74.715(19) 7 .
Cl1 Cs1 Cs2 44.897(19) . .
Te4 Cs1 Cs2 85.26(3) . .
Te6 Cs1 Cs2 117.96(3) . .
Te3 Cs1 Cs2 117.78(3) 7 .
Te5 Cs1 Cs2 173.32(3) 8 .
Te1 Cs1 Cs2 53.70(3) . .
Te7 Cs1 Cs2 113.78(3) 2_656 .
Te2 Cs1 Cs2 113.36(3) 3 .
Te7 Cs1 Cs2 53.81(2) . .
Ho5 Cs1 Cs2 85.66(3) 7 .
Ho2 Cs1 Cs2 85.64(2) . .
Cl1 Cs2 Te9 130.90(3) . .
Cl1 Cs2 Te9 130.90(3) . 6_565
Te9 Cs2 Te9 65.05(3) . 6_565
Cl1 Cs2 Te8 129.91(3) . 7_556
Te9 Cs2 Te8 64.91(2) . 7_556
Te9 Cs2 Te8 99.19(4) 6_565 7_556
Cl1 Cs2 Te8 129.91(3) . 4_556
Te9 Cs2 Te8 99.19(4) . 4_556
Te9 Cs2 Te8 64.91(2) 6_565 4_556
Te8 Cs2 Te8 65.75(3) 7_556 4_556
Cl1 Cs2 Te1 83.13(3) . .
Te9 Cs2 Te1 63.31(3) . .
Te9 Cs2 Te1 63.31(3) 6_565 .
Te8 Cs2 Te1 127.94(3) 7_556 .
Te8 Cs2 Te1 127.94(3) 4_556 .
Cl1 Cs2 Te7 82.83(2) . .
Te9 Cs2 Te7 63.564(18) . .
Te9 Cs2 Te7 128.44(4) 6_565 .
Te8 Cs2 Te7 62.280(18) 7_556 .
Te8 Cs2 Te7 127.72(4) 4_556 .
Te1 Cs2 Te7 89.85(2) . .
Cl1 Cs2 Te7 82.83(2) . 6_565
Te9 Cs2 Te7 128.44(4) . 6_565
Te9 Cs2 Te7 63.564(18) 6_565 6_565
Te8 Cs2 Te7 127.72(4) 7_556 6_565
Te8 Cs2 Te7 62.280(18) 4_556 6_565
Te1 Cs2 Te7 89.85(2) . 6_565
Te7 Cs2 Te7 165.59(4) . 6_565
Cl1 Cs2 Te2 82.38(3) . 7_556
Te9 Cs2 Te2 127.84(3) . 7_556
Te9 Cs2 Te2 127.84(3) 6_565 7_556
Te8 Cs2 Te2 63.13(3) 7_556 7_556
Te8 Cs2 Te2 63.13(3) 4_556 7_556
Te1 Cs2 Te2 165.50(4) . 7_556
Te7 Cs2 Te2 88.35(2) . 7_556
Te7 Cs2 Te2 88.35(2) 6_565 7_556
Cl1 Cs2 Cs1 45.600(19) . .
Te9 Cs2 Cs1 85.30(3) . .
Te9 Cs2 Cs1 117.40(4) 6_565 .
Te8 Cs2 Cs1 116.719(18) 7_556 .
Te8 Cs2 Cs1 175.51(4) 4_556 .
Te1 Cs2 Cs1 54.10(2) . .
Te7 Cs2 Cs1 54.46(2) . .
Te7 Cs2 Cs1 114.78(3) 6_565 .
Te2 Cs2 Cs1 114.14(3) 7_556 .
Cl1 Cs2 Cs1 45.600(19) . 6_565
Te9 Cs2 Cs1 117.40(4) . 6_565
Te9 Cs2 Cs1 85.30(3) 6_565 6_565
Te8 Cs2 Cs1 175.51(4) 7_556 6_565
Te8 Cs2 Cs1 116.719(18) 4_556 6_565
Te1 Cs2 Cs1 54.10(2) . 6_565
Te7 Cs2 Cs1 114.78(3) . 6_565
Te7 Cs2 Cs1 54.46(2) 6_565 6_565
Te2 Cs2 Cs1 114.14(3) 7_556 6_565
Cs1 Cs2 Cs1 60.55(3) . 6_565
Cl1 Cs2 Cs1 45.097(19) . 5_666
Te9 Cs2 Cs1 175.98(3) . 5_666
Te9 Cs2 Cs1 117.388(19) 6_565 5_666
Te8 Cs2 Cs1 116.89(4) 7_556 5_666
Te8 Cs2 Cs1 84.82(3) 4_556 5_666
Te1 Cs2 Cs1 114.44(3) . 5_666
Te7 Cs2 Cs1 113.68(3) . 5_666
Te7 Cs2 Cs1 53.83(2) 6_565 5_666
Te2 Cs2 Cs1 53.77(2) 7_556 5_666
Cs1 Cs2 Cs1 90.70(3) . 5_666
Cs1 Cs2 Cs1 60.54(3) 6_565 5_666
Te4 Ho1 Te4 179.03(5) 2 .
Te4 Ho1 Te5 89.29(2) 2 2
Te4 Ho1 Te5 90.01(3) . 2
Te4 Ho1 Te5 90.01(3) 2 .
Te4 Ho1 Te5 89.29(2) . .
Te5 Ho1 Te5 89.43(4) 2 .
Te4 Ho1 Te9 89.57(2) 2 .
Te4 Ho1 Te9 91.11(3) . .
Te5 Ho1 Te9 178.74(2) 2 .
Te5 Ho1 Te9 90.01(2) . .
Te4 Ho1 Te9 91.11(3) 2 2
Te4 Ho1 Te9 89.57(2) . 2
Te5 Ho1 Te9 90.01(2) 2 2
Te5 Ho1 Te9 178.74(2) . 2
Te9 Ho1 Te9 90.57(4) . 2
Te4 Ho2 Te7 93.08(3) . .
Te4 Ho2 Te6 91.98(3) . .
Te7 Ho2 Te6 92.12(3) . .
Te4 Ho2 Te5 91.11(3) . .
Te7 Ho2 Te5 91.80(3) . .
Te6 Ho2 Te5 174.88(3) . .
Te4 Ho2 Te3 90.02(3) . .
Te7 Ho2 Te3 176.81(3) . .
Te6 Ho2 Te3 88.53(3) . .
Te5 Ho2 Te3 87.38(3) . .
Te4 Ho2 Te8 176.89(3) . .
Te7 Ho2 Te8 89.84(3) . .
Te6 Ho2 Te8 88.97(3) . .
Te5 Ho2 Te8 87.74(3) . .
Te3 Ho2 Te8 87.05(3) . .
Te4 Ho2 Cs1 54.10(2) . .
Te7 Ho2 Cs1 60.87(2) . .
Te6 Ho2 Cs1 54.50(2) . .
Te5 Ho2 Cs1 130.52(3) . .
Te3 Ho2 Cs1 121.83(3) . .
Te8 Ho2 Cs1 128.57(3) . .
Te7 Ho3 Te7 93.37(3) 7_556 .
Te7 Ho3 Te8 91.78(3) 7_556 7_556
Te7 Ho3 Te8 89.67(3) . 7_556
Te7 Ho3 Te5 89.43(3) 7_556 .
Te7 Ho3 Te5 92.39(3) . .
Te8 Ho3 Te5 177.54(3) 7_556 .
Te7 Ho3 Te6 89.51(3) 7_556 8_455
Te7 Ho3 Te6 176.59(3) . 8_455
Te8 Ho3 Te6 88.40(3) 7_556 8_455
Te5 Ho3 Te6 89.47(3) . 8_455
Te7 Ho3 Te9 176.25(3) 7_556 .
Te7 Ho3 Te9 90.37(3) . .
Te8 Ho3 Te9 88.51(3) 7_556 .
Te5 Ho3 Te9 90.14(3) . .
Te6 Ho3 Te9 86.77(3) 8_455 .
Te3 Ho4 Te3 177.38(4) . 2
Te3 Ho4 Te2 89.83(3) . 5
Te3 Ho4 Te2 91.98(3) 2 5
Te3 Ho4 Te2 91.98(3) . .
Te3 Ho4 Te2 89.83(3) 2 .
Te2 Ho4 Te2 93.09(4) 5 .
Te3 Ho4 Te5 88.24(2) . .
Te3 Ho4 Te5 89.89(2) 2 .
Te2 Ho4 Te5 177.21(3) 5 .
Te2 Ho4 Te5 88.99(2) . .
Te3 Ho4 Te5 89.89(2) . 2
Te3 Ho4 Te5 88.24(2) 2 2
Te2 Ho4 Te5 88.99(2) 5 2
Te2 Ho4 Te5 177.21(3) . 2
Te5 Ho4 Te5 88.99(4) . 2
Te4 Ho5 Te1 93.12(3) 7 7
Te4 Ho5 Te9 92.30(3) 7 8
Te1 Ho5 Te9 91.46(3) 7 8
Te4 Ho5 Te3 93.54(3) 7 .
Te1 Ho5 Te3 92.40(3) 7 .
Te9 Ho5 Te3 172.82(3) 8 .
Te4 Ho5 Te6 90.44(3) 7 .
Te1 Ho5 Te6 176.25(3) 7 .
Te9 Ho5 Te6 87.21(3) 8 .
Te3 Ho5 Te6 88.57(3) . .
Te4 Ho5 Te10 176.84(3) 7 .
Te1 Ho5 Te10 90.04(3) 7 .
Te9 Ho5 Te10 87.36(3) 8 .
Te3 Ho5 Te10 86.58(3) . .
Te6 Ho5 Te10 86.40(3) . .
Te4 Ho5 Cs1 54.63(2) 7 7
Te1 Ho5 Cs1 60.86(2) 7 7
Te9 Ho5 Cs1 131.73(3) 8 7
Te3 Ho5 Cs1 55.41(2) . 7
Te6 Ho5 Cs1 122.45(3) . 7
Te10 Ho5 Cs1 127.54(3) . 7
Te6 Ho6 Te6 92.82(4) 2_656 .
Te6 Ho6 Te8 91.17(2) 2_656 2_656
Te6 Ho6 Te8 89.49(2) . 2_656
Te6 Ho6 Te8 89.49(2) 2_656 .
Te6 Ho6 Te8 91.17(2) . .
Te8 Ho6 Te8 179.04(4) 2_656 .
Te6 Ho6 Te10 177.76(3) 2_656 .
Te6 Ho6 Te10 88.87(2) . .
Te8 Ho6 Te10 90.32(3) 2_656 .
Te8 Ho6 Te10 89.00(3) . .
Te6 Ho6 Te10 88.87(2) 2_656 5_656
Te6 Ho6 Te10 177.76(3) . 5_656
Te8 Ho6 Te10 89.00(3) 2_656 5_656
Te8 Ho6 Te10 90.32(3) . 5_656
Te10 Ho6 Te10 89.49(4) . 5_656
Te9 Ho7 Te9 180.0 6_565 2
Te9 Ho7 Te9 88.58(3) 6_565 .
Te9 Ho7 Te9 91.42(3) 2 .
Te9 Ho7 Te9 91.42(3) 6_565 5_565
Te9 Ho7 Te9 88.58(3) 2 5_565
Te9 Ho7 Te9 180.00(2) . 5_565
Te9 Ho7 Te1 90.36(2) 6_565 5_565
Te9 Ho7 Te1 89.64(2) 2 5_565
Te9 Ho7 Te1 90.36(2) . 5_565
Te9 Ho7 Te1 89.64(2) 5_565 5_565
Te9 Ho7 Te1 89.64(2) 6_565 .
Te9 Ho7 Te1 90.36(2) 2 .
Te9 Ho7 Te1 89.64(2) . .
Te9 Ho7 Te1 90.36(2) 5_565 .
Te1 Ho7 Te1 180.0 5_565 .
Te2 Ho8 Te8 91.86(3) . .
Te2 Ho8 Te8 91.86(3) . 6
Te8 Ho8 Te8 90.98(4) . 6
Te2 Ho8 Te3 92.09(3) . 6
Te8 Ho8 Te3 176.04(4) . 6
Te8 Ho8 Te3 89.19(2) 6 6
Te2 Ho8 Te3 92.09(3) . .
Te8 Ho8 Te3 89.19(2) . .
Te8 Ho8 Te3 176.04(4) 6 .
Te3 Ho8 Te3 90.36(4) 6 .
Te2 Ho8 Te10 179.49(4) . .
Te8 Ho8 Te10 88.50(3) . .
Te8 Ho8 Te10 88.50(3) 6 .
Te3 Ho8 Te10 87.55(3) 6 .
Te3 Ho8 Te10 87.55(3) . .
Ho5 Te1 Ho5 92.56(4) 7 4
Ho5 Te1 Ho7 89.08(3) 7 .
Ho5 Te1 Ho7 89.08(3) 4 .
Ho5 Te1 Cs2 133.34(2) 7 .
Ho5 Te1 Cs2 133.34(2) 4 .
Ho7 Te1 Cs2 84.55(3) . .
Ho5 Te1 Cs1 134.34(4) 7 6_565
Ho5 Te1 Cs1 80.93(2) 4 6_565
Ho7 Te1 Cs1 135.46(3) . 6_565
Cs2 Te1 Cs1 72.20(3) . 6_565
Ho5 Te1 Cs1 80.93(2) 7 .
Ho5 Te1 Cs1 134.34(4) 4 .
Ho7 Te1 Cs1 135.46(3) . .
Cs2 Te1 Cs1 72.20(3) . .
Cs1 Te1 Cs1 72.68(4) 6_565 .
Ho8 Te2 Ho4 88.09(3) . 5
Ho8 Te2 Ho4 88.09(3) . .
Ho4 Te2 Ho4 86.91(4) 5 .
Ho8 Te2 Cs1 134.74(3) . 3_445
Ho4 Te2 Cs1 84.55(2) 5 3_445
Ho4 Te2 Cs1 135.74(4) . 3_445
Ho8 Te2 Cs1 134.74(3) . 8_455
Ho4 Te2 Cs1 135.74(4) 5 8_455
Ho4 Te2 Cs1 84.55(2) . 8_455
Cs1 Te2 Cs1 72.27(3) 3_445 8_455
Ho8 Te2 Cs2 83.02(3) . 7_556
Ho4 Te2 Cs2 135.70(2) 5 7_556
Ho4 Te2 Cs2 135.70(2) . 7_556
Cs1 Te2 Cs2 72.10(3) 3_445 7_556
Cs1 Te2 Cs2 72.10(3) 8_455 7_556
Ho4 Te3 Ho8 87.79(3) . .
Ho4 Te3 Ho5 175.60(3) . .
Ho8 Te3 Ho5 94.59(3) . .
Ho4 Te3 Ho2 92.25(3) . .
Ho8 Te3 Ho2 92.11(3) . .
Ho5 Te3 Ho2 91.36(3) . .
Ho4 Te3 Cs1 90.30(3) . 7
Ho8 Te3 Cs1 140.07(3) . 7
Ho5 Te3 Cs1 85.50(3) . 7
Ho2 Te3 Cs1 127.83(3) . 7
Ho5 Te4 Ho2 176.04(4) 7 .
Ho5 Te4 Ho1 90.40(3) 7 .
Ho2 Te4 Ho1 91.02(3) . .
Ho5 Te4 Cs1 88.00(3) 7 .
Ho2 Te4 Cs1 88.53(3) . .
Ho1 Te4 Cs1 139.88(4) . .
Ho3 Te5 Ho2 87.69(3) . .
Ho3 Te5 Ho1 90.41(3) . .
Ho2 Te5 Ho1 88.51(2) . .
Ho3 Te5 Ho4 178.78(4) . .
Ho2 Te5 Ho4 92.10(2) . .
Ho1 Te5 Ho4 90.79(3) . .
Ho3 Te5 Cs1 89.86(3) . 8_455
Ho2 Te5 Cs1 142.99(3) . 8_455
Ho1 Te5 Cs1 128.45(3) . 8_455
Ho4 Te5 Cs1 89.58(3) . 8_455
Ho6 Te6 Ho2 90.59(2) . .
Ho6 Te6 Ho3 90.78(2) . 8
Ho2 Te6 Ho3 175.95(4) . 8
Ho6 Te6 Ho5 93.68(3) . .
Ho2 Te6 Ho5 91.24(3) . .
Ho3 Te6 Ho5 92.48(3) 8 .
Ho6 Te6 Cs1 138.62(3) . .
Ho2 Te6 Cs1 86.60(3) . .
Ho3 Te6 Cs1 89.86(3) 8 .
Ho5 Te6 Cs1 127.63(3) . .
Ho3 Te7 Ho3 86.63(3) 7_556 .
Ho3 Te7 Ho2 89.98(3) 7_556 .
Ho3 Te7 Ho2 88.11(3) . .
Ho3 Te7 Cs2 136.10(3) 7_556 .
Ho3 Te7 Cs2 85.04(3) . .
Ho2 Te7 Cs2 132.60(3) . .
Ho3 Te7 Cs1 84.76(3) 7_556 2_656
Ho3 Te7 Cs1 136.63(3) . 2_656
Ho2 Te7 Cs1 134.21(3) . 2_656
Cs2 Te7 Cs1 72.64(3) . 2_656
Ho3 Te7 Cs1 136.50(3) 7_556 .
Ho3 Te7 Cs1 134.87(3) . .
Ho2 Te7 Cs1 80.85(3) . .
Cs2 Te7 Cs1 71.73(3) . .
Cs1 Te7 Cs1 72.61(3) 2_656 .
Ho6 Te8 Ho3 91.26(3) . 7_556
Ho6 Te8 Ho8 92.43(3) . .
Ho3 Te8 Ho8 176.31(3) 7_556 .
Ho6 Te8 Ho2 89.16(3) . .
Ho3 Te8 Ho2 88.35(3) 7_556 .
Ho8 Te8 Ho2 91.62(3) . .
Ho6 Te8 Cs2 130.48(3) . 7_556
Ho3 Te8 Cs2 89.60(3) 7_556 7_556
Ho8 Te8 Cs2 88.07(3) . 7_556
Ho2 Te8 Cs2 140.35(3) . 7_556
Ho5 Te9 Ho7 89.03(2) 8_455 .
Ho5 Te9 Ho1 87.65(2) 8_455 .
Ho7 Te9 Ho1 89.01(3) . .
Ho5 Te9 Ho3 93.37(3) 8_455 .
Ho7 Te9 Ho3 177.06(3) . .
Ho1 Te9 Ho3 89.40(3) . .
Ho5 Te9 Cs2 133.86(3) 8_455 .
Ho7 Te9 Cs2 89.84(3) . .
Ho1 Te9 Cs2 138.45(3) . .
Ho3 Te9 Cs2 89.71(3) . .
Ho6 Te10 Ho6 90.51(4) . 5_656
Ho6 Te10 Ho8 90.08(3) . .
Ho6 Te10 Ho8 90.08(3) 5_656 .
Ho6 Te10 Ho5 177.97(4) . 6
Ho6 Te10 Ho5 91.046(18) 5_656 6
Ho8 Te10 Ho5 91.23(3) . 6
Ho6 Te10 Ho5 91.046(18) . .
Ho6 Te10 Ho5 177.97(4) 5_656 .
Ho8 Te10 Ho5 91.23(3) . .
Ho5 Te10 Ho5 87.37(3) 6 .
Cs2 Cl1 Cs2 180.000(14) . 5_666
Cs2 Cl1 Cs1 89.50(3) . .
Cs2 Cl1 Cs1 90.50(3) 5_666 .
Cs2 Cl1 Cs1 90.50(3) . 5_666
Cs2 Cl1 Cs1 89.50(3) 5_666 5_666
Cs1 Cl1 Cs1 180.0 . 5_666
Cs2 Cl1 Cs1 90.50(3) . 2_656
Cs2 Cl1 Cs1 89.50(3) 5_666 2_656
Cs1 Cl1 Cs1 90.24(4) . 2_656
Cs1 Cl1 Cs1 89.76(4) 5_666 2_656
Cs2 Cl1 Cs1 89.50(3) . 6_565
Cs2 Cl1 Cs1 90.50(3) 5_666 6_565
Cs1 Cl1 Cs1 89.76(4) . 6_565
Cs1 Cl1 Cs1 90.24(4) 5_666 6_565
Cs1 Cl1 Cs1 180.0 2_656 6_565

loop_
_geom_bond_atom_site_label_1
_geom_bond_atom_site_label_2
_geom_bond_distance
_geom_bond_site_symmetry_2
Cs1 Cl1 3.5781(11) .
Cs1 Te4 3.9305(15) .
Cs1 Te6 3.9558(14) .
Cs1 Te3 3.9777(15) 7
Cs1 Te5 3.9809(14) 8
Cs2 Cl1 3.5348(14) .
Cs2 Te9 3.9581(15) .
Cs2 Te9 3.9581(15) 6_565
Cs2 Te8 3.9993(15) 7_556
Cs2 Te8 3.9993(15) 4_556
Ho1 Te4 3.0341(9) 2
Ho1 Te4 3.0341(9) .
Ho1 Te5 3.0593(10) 2
Ho1 Te5 3.0593(10) .
Ho1 Te9 3.0703(10) .
Ho1 Te9 3.0703(10) 2
Ho2 Te4 2.9444(11) .
Ho2 Te7 3.0436(10) .
Ho2 Te6 3.0514(10) .
Ho2 Te5 3.0529(11) .
Ho2 Te3 3.0909(10) .
Ho2 Te8 3.1166(10) .
Ho3 Te7 3.0218(10) 7_556
Ho3 Te7 3.0263(11) .
Ho3 Te8 3.0368(10) 7_556
Ho3 Te5 3.0397(10) .
Ho3 Te6 3.0727(10) 8_455
Ho3 Te9 3.0828(10) .
Ho4 Te3 3.0250(9) .
Ho4 Te3 3.0250(9) 2
Ho4 Te2 3.0390(10) 5
Ho4 Te2 3.0390(10) .
Ho4 Te5 3.0710(10) .
Ho4 Te5 3.0710(10) 2
Ho5 Te4 2.9252(10) 7
Ho5 Te1 3.0174(10) 7
Ho5 Te9 3.0373(11) 8
Ho5 Te3 3.0473(10) .
Ho5 Te6 3.0930(10) .
Ho5 Te10 3.1575(10) .
Ho6 Te6 3.0200(10) 2_656
Ho6 Te6 3.0200(10) .
Ho6 Te8 3.0310(9) 2_656
Ho6 Te8 3.0310(9) .
Ho6 Te10 3.0920(10) .
Ho6 Te10 3.0920(10) 5_656
Ho7 Te9 3.0479(8) 6_565
Ho7 Te9 3.0479(8) 2
Ho7 Te9 3.0479(8) .
Ho7 Te9 3.0479(8) 5_565
Ho7 Te1 3.0645(12) 5_565
Ho7 Te1 3.0645(12) .
Ho8 Te2 3.0141(14) .
Ho8 Te8 3.0440(10) .
Ho8 Te8 3.0440(10) 6
Ho8 Te3 3.0444(10) 6
Ho8 Te3 3.0444(10) .
Ho8 Te10 3.1064(14) .
Te1 Ho5 3.0174(10) 7
Te1 Ho5 3.0174(10) 4
Te2 Ho4 3.0390(10) 5
Te3 Cs1 3.9777(15) 7
Te4 Ho5 2.9252(10) 7
Te5 Cs1 3.9809(14) 8_455
Te6 Ho3 3.0727(10) 8
Te7 Ho3 3.0218(10) 7_556
Te8 Ho3 3.0368(10) 7_556
Te8 Cs2 3.9993(15) 7_556
Te9 Ho5 3.0373(11) 8_455
Te10 Ho6 3.0920(10) 5_656
Te10 Ho5 3.1575(10) 6
Cl1 Cs2 3.5348(14) 5_666
Cl1 Cs1 3.5781(11) 5_666
Cl1 Cs1 3.5781(11) 2_656
Cl1 Cs1 3.5781(11) 6_565
